data_2206451
loop_
_publ_author_name
'Sema \"Ozt\"urk Y\?ild\?ir\?im'
'Mehmet Akkurt'
'Fusun Ur'
'Zafer Cesur'
'Nesrin Cesur'
'Frank W. Heinemann'

_publ_section_title
;6-Methyl-<i>N</i>-(3-oxo-1-thia-4-azaspiro[4.4]non-4-yl)imidazo[2,1-<i>b</i>][1,3]thiazole-5-carboxamide
 monohydrate
;
_journal_issue 8
_journal_name_full 'Acta Crystallographica Section E'
_journal_page_first o2357
_journal_page_last o2359
_journal_paper_doi 10.1107/S1600536805020088
_journal_volume 61
_journal_year 2005
_chemical_formula_iupac 'C14 H16 N4 O2 S2 , H2 O'
_chemical_formula_moiety 'C14 H16 N4 O2 S2 , H2 O'
_chemical_formula_sum 'C14 H18 N4 O3 S2'
_chemical_formula_weight 354.46
_chemical_name_systematic
;
6-Methyl-N-(3-oxo-1-thia-4-azaspiro[4.4]non-4-yl)imidazo[2,1-b][1,3]thiazole-
5-carboxamide monohydrate
;
_space_group_IT_number 61
_symmetry_cell_setting orthorhombic
_symmetry_space_group_name_Hall '-P 2ac 2ab'
_symmetry_space_group_name_H-M 'P b c a'
_atom_sites_solution_hydrogens geom
_atom_sites_solution_primary direct
_atom_sites_solution_secondary difmap
_cell_angle_alpha 90
_cell_angle_beta 90
_cell_angle_gamma 90
_cell_formula_units_Z 8
_cell_length_a 12.959(5)
_cell_length_b 10.908(5)
_cell_length_c 23.797(5)
_cell_measurement_reflns_used 338
_cell_measurement_temperature 100
_cell_measurement_theta_max 20.0
_cell_measurement_theta_min 6.0
_cell_volume 3364(2)
_computing_cell_refinement 'EVALCCD (Duisenberg <i>et al.</i>, 2003)'
_computing_data_collection 'COLLECT (Nonius, 1999)'
_computing_data_reduction 'SADABS (Sheldrick, 2002)'
_computing_molecular_graphics 'ORTEP-3 for Windows (Farrugia, 1997)'
_computing_publication_material 'WinGX (Farrugia, 1999)'
_computing_structure_refinement 'SHELXL97 (Sheldrick, 1997)'
_computing_structure_solution 'SIR97 (Altomare <i>et al.</i>, 1999)'
_diffrn_ambient_temperature 100
_diffrn_detector_area_resol_mean 9
_diffrn_measured_fraction_theta_full 0.964
_diffrn_measured_fraction_theta_max 0.964
_diffrn_measurement_device_type 'Bruker Nonius KappaCCD area-detector'
_diffrn_measurement_method \w
_diffrn_radiation_monochromator graphite
_diffrn_radiation_source 'fine-focus sealed tube'
_diffrn_radiation_type MoK\a
_diffrn_radiation_wavelength 0.71069
_diffrn_reflns_av_R_equivalents 0.0330
_diffrn_reflns_av_sigmaI/netI 0.0266
_diffrn_reflns_limit_h_max 17
_diffrn_reflns_limit_h_min -17
_diffrn_reflns_limit_k_max 14
_diffrn_reflns_limit_k_min -14
_diffrn_reflns_limit_l_max 31
_diffrn_reflns_limit_l_min -29
_diffrn_reflns_number 32544
_diffrn_reflns_reduction_process ' ?'
_diffrn_reflns_theta_full 28.50
_diffrn_reflns_theta_max 28.50
_diffrn_reflns_theta_min 3.42
_diffrn_standards_number 0
_exptl_absorpt_coefficient_mu 0.336
_exptl_absorpt_correction_T_max 0.955
_exptl_absorpt_correction_T_min 0.891
_exptl_absorpt_correction_type multi-scan
_exptl_absorpt_process_details '(SADABS; Sheldrick, 2002)'
_exptl_crystal_colour colourless
_exptl_crystal_density_diffrn 1.400
_exptl_crystal_density_method 'not measured'
_exptl_crystal_description prism
_exptl_crystal_F_000 1488
_exptl_crystal_size_max 0.35
_exptl_crystal_size_mid 0.24
_exptl_crystal_size_min 0.14
_refine_diff_density_max 0.285
_refine_diff_density_min -0.233
_refine_ls_extinction_method none
_refine_ls_goodness_of_fit_ref 1.036
_refine_ls_hydrogen_treatment mixed
_refine_ls_matrix_type full
_refine_ls_number_parameters 264
_refine_ls_number_reflns 4118
_refine_ls_number_restraints 0
_refine_ls_restrained_S_all 1.036
_refine_ls_R_factor_all 0.0520
_refine_ls_R_factor_gt 0.0345
_refine_ls_shift/su_max 0.001
_refine_ls_shift/su_mean 0.000
_refine_ls_structure_factor_coef Fsqd
_refine_ls_weighting_details 'calc w = 1/[\s^2^(Fo^2^)+(0.0323P)^2^+1.4591P] where P = (Fo^2^+2Fc^2^)/3'
_refine_ls_weighting_scheme calc
_refine_ls_wR_factor_gt 0.0702
_refine_ls_wR_factor_ref 0.0762
_reflns_number_gt 3269
_reflns_number_total 4118
_reflns_threshold_expression I>2\s(I)
_cod_data_source_file hk6020.cif
_cod_data_source_block I
_cod_depositor_comments
;
The following automatic conversions were performed:
'_symmetry_cell_setting' value 'Orthorhombic' changed to 'orthorhombic'
according to '/home/saulius/struct/CIF-dictionaries/cif_core.dic'
dictionary named 'cif_core.dic' version 2.4.1 from 2010-06-29.

Automatic conversion script
Id: cif_fix_enum 1527 2010-12-29 10:47:43Z saulius 

The following automatic conversions were performed:

'_symmetry_cell_setting' value 'Orthorhombic' changed to
'orthorhombic' according to
/home/saulius/struct/CIF-dictionaries/cif_core.dic dictionary named
'cif_core.dic' version 2.4.1 from 2010-06-29.

Automatic conversion script
Id: cif_fix_values 1715 2011-07-08 13:25:40Z adriana 
;
_cod_database_code 2206451

loop_
_symmetry_equiv_pos_site_id
_symmetry_equiv_pos_as_xyz
1 x,y,z
2 1/2-x,-y,1/2+z
3 1/2+x,1/2-y,-z
4 -x,1/2+y,1/2-z
5 -x,-y,-z
6 1/2+x,y,1/2-z
7 1/2-x,1/2+y,z
8 x,1/2-y,1/2+z

loop_
_atom_site_aniso_label
_atom_site_aniso_U_11
_atom_site_aniso_U_22
_atom_site_aniso_U_33
_atom_site_aniso_U_12
_atom_site_aniso_U_13
_atom_site_aniso_U_23
S1 0.0495(3) 0.0205(2) 0.0189(2) 0.0087(2) -0.0009(2) 0.00510(10)
S2 0.0266(2) 0.0198(2) 0.0304(2) 0.00810(10) -0.0033(2) 0.00430(10)
O1 0.0168(5) 0.0232(5) 0.0288(5) 0.0012(4) -0.0023(4) 0.0054(4)
O2 0.0398(7) 0.0324(6) 0.0233(5) 0.0066(5) 0.0123(5) -0.0038(4)
O3 0.0221(6) 0.0290(5) 0.0223(5) -0.0104(5) 0.0057(4) -0.0071(4)
N1 0.0240(7) 0.0234(6) 0.0224(6) 0.0086(5) -0.0079(5) -0.0063(5)
N2 0.0233(7) 0.0176(5) 0.0138(5) 0.0042(5) -0.0022(4) 0.0002(4)
N3 0.0178(6) 0.0174(5) 0.0153(5) 0.0031(4) -0.0032(4) 0.0001(4)
N4 0.0195(6) 0.0154(5) 0.0163(5) 0.0049(4) -0.0004(4) -0.0008(4)
C1 0.0179(8) 0.0257(8) 0.0421(9) 0.0013(6) -0.0005(7) -0.0089(7)
C2 0.0212(8) 0.0204(6) 0.0201(6) 0.0047(5) -0.0056(5) -0.0068(5)
C3 0.0321(9) 0.0200(6) 0.0138(6) 0.0085(6) -0.0063(5) -0.0017(5)
C4 0.0400(10) 0.0275(7) 0.0197(6) -0.0016(7) 0.0061(6) 0.0052(6)
C5 0.0276(8) 0.0240(7) 0.0169(6) 0.0001(6) 0.0032(5) 0.0031(5)
C6 0.0182(7) 0.0178(6) 0.0153(6) 0.0007(5) -0.0028(5) -0.0011(5)
C7 0.0164(7) 0.0192(6) 0.0134(5) 0.0027(5) 0.0006(5) 0.0003(5)
C8 0.0202(8) 0.0201(6) 0.0261(7) 0.0016(5) 0.0058(6) -0.0029(5)
C9 0.0351(10) 0.0269(8) 0.0353(8) 0.0132(7) 0.0156(7) 0.0028(7)
C10 0.0180(7) 0.0142(6) 0.0161(6) 0.0026(5) -0.0009(5) 0.0019(5)
C11 0.0203(8) 0.0231(7) 0.0223(7) -0.0007(6) 0.0005(6) 0.0048(5)
C12 0.0348(10) 0.0342(8) 0.0217(7) 0.0006(7) 0.0085(6) 0.0051(6)
C13 0.0357(9) 0.0273(7) 0.0154(6) 0.0044(7) -0.0016(6) 0.0004(6)
C14 0.0263(8) 0.0190(6) 0.0176(6) 0.0004(6) -0.0027(6) -0.0013(5)

loop_
_atom_site_label
_atom_site_fract_x
_atom_site_fract_y
_atom_site_fract_z
_atom_site_U_iso_or_equiv
_atom_site_thermal_displace_type
_atom_site_occupancy
_atom_site_type_symbol
S1 0.47312(4) 0.72384(3) 0.537050(10) 0.02960(10) Uani 1.000 S
S2 0.62994(3) -0.04989(3) 0.71710(2) 0.02560(10) Uani 1.000 S
O1 0.62905(8) 0.31537(9) 0.62365(4) 0.0229(3) Uani 1.000 O
O2 0.61153(9) 0.03329(10) 0.55917(4) 0.0318(3) Uani 1.000 O
O3 0.35228(9) 0.10205(10) 0.53984(4) 0.0245(3) Uani 1.000 O
N1 0.34127(10) 0.53845(11) 0.57934(5) 0.0233(4) Uani 1.000 N
N2 0.51176(9) 0.50768(10) 0.57351(4) 0.0182(3) Uani 1.000 N
N3 0.48705(9) 0.18938(10) 0.62017(5) 0.0168(3) Uani 1.000 N
N4 0.54470(9) 0.09398(10) 0.64301(4) 0.0171(3) Uani 1.000 N
C1 0.27995(12) 0.34277(14) 0.62162(7) 0.0286(5) Uani 1.000 C
C2 0.36446(11) 0.42210(12) 0.59894(6) 0.0206(4) Uani 1.000 C
C3 0.43119(12) 0.58534(12) 0.56448(5) 0.0220(4) Uani 1.000 C
C4 0.59970(14) 0.66950(14) 0.53885(6) 0.0291(5) Uani 1.000 C
C5 0.60822(12) 0.55494(13) 0.55886(6) 0.0228(4) Uani 1.000 C
C6 0.46929(11) 0.39983(12) 0.59538(5) 0.0171(4) Uani 1.000 C
C7 0.53737(10) 0.29958(11) 0.61324(5) 0.0163(3) Uani 1.000 C
C8 0.60205(11) 0.01971(12) 0.60988(6) 0.0221(4) Uani 1.000 C
C9 0.64814(15) -0.08377(15) 0.64338(7) 0.0324(5) Uani 1.000 C
C10 0.53538(11) 0.07321(11) 0.70366(5) 0.0161(4) Uani 1.000 C
C11 0.42530(11) 0.03973(13) 0.72272(6) 0.0219(4) Uani 1.000 C
C12 0.41831(14) 0.08223(16) 0.78454(6) 0.0302(5) Uani 1.000 C
C13 0.52176(13) 0.14569(14) 0.79753(6) 0.0261(4) Uani 1.000 C
C14 0.56245(12) 0.18480(12) 0.73989(5) 0.0210(4) Uani 1.000 C
H1A 0.3052(15) 0.2898(16) 0.6527(8) 0.0380 Uiso 1.000 H
H1B 0.2214(15) 0.3942(16) 0.6323(8) 0.0380 Uiso 1.000 H
H1C 0.2572(14) 0.2897(16) 0.5926(8) 0.0380 Uiso 1.000 H
H3 0.4388(14) 0.1629(16) 0.5950(7) 0.0310 Uiso 1.000 H
H4 0.6507(14) 0.7222(16) 0.5269(7) 0.0310 Uiso 1.000 H
H5 0.6653(14) 0.5075(16) 0.5643(7) 0.0310 Uiso 1.000 H
H9A 0.6102(13) -0.1615(17) 0.6319(7) 0.0310 Uiso 1.000 H
H9B 0.7186(15) -0.0884(15) 0.6367(7) 0.0310 Uiso 1.000 H
H11A 0.3757(13) 0.0873(16) 0.6972(7) 0.0310 Uiso 1.000 H
H11B 0.4108(14) -0.0484(17) 0.7161(7) 0.0310 Uiso 1.000 H
H12A 0.3607(14) 0.1372(16) 0.7894(7) 0.0310 Uiso 1.000 H
H12B 0.4064(13) 0.0166(16) 0.8080(8) 0.0310 Uiso 1.000 H
H13A 0.5147(13) 0.2149(16) 0.8240(7) 0.0310 Uiso 1.000 H
H13B 0.5742(14) 0.0916(16) 0.8143(7) 0.0310 Uiso 1.000 H
H14A 0.6366(14) 0.2048(15) 0.7387(7) 0.0310 Uiso 1.000 H
H14B 0.5200(13) 0.2584(16) 0.7262(7) 0.0310 Uiso 1.000 H
H31 0.3706(15) 0.0553(18) 0.5128(9) 0.042(6) Uiso 1.000 H
H32 0.2979(17) 0.0806(19) 0.5512(9) 0.044(6) Uiso 1.000 H

loop_
_atom_type_symbol
_atom_type_description
_atom_type_scat_dispersion_real
_atom_type_scat_dispersion_imag
_atom_type_scat_source
S S 0.1246 0.1234 'International Tables Vol C Tables 4.2.6.8 and 6.1.1.4'
O O 0.0106 0.0060 'International Tables Vol C Tables 4.2.6.8 and 6.1.1.4'
N N 0.0061 0.0033 'International Tables Vol C Tables 4.2.6.8 and 6.1.1.4'
H H 0.0000 0.0000 'International Tables Vol C Tables 4.2.6.8 and 6.1.1.4'
C C 0.0033 0.0016 'International Tables Vol C Tables 4.2.6.8 and 6.1.1.4'

loop_
_geom_angle_atom_site_label_1
_geom_angle_atom_site_label_2
_geom_angle_atom_site_label_3
_geom_angle
_geom_angle_publ_flag
C3 S1 C4 89.39(7) yes
C9 S2 C10 93.85(7) yes
H31 O3 H32 109(2) no
C2 N1 C3 104.69(12) no
C3 N2 C5 114.67(11) no
C3 N2 C6 106.27(11) no
C5 N2 C6 139.06(12) no
N4 N3 C7 116.44(11) no
N3 N4 C8 121.01(10) no
N3 N4 C10 117.12(10) no
C8 N4 C10 121.77(11) no
C7 N3 H3 121.5(11) no
N4 N3 H3 112.8(11) no
N1 C2 C6 110.70(12) no
N1 C2 C1 119.50(13) no
C1 C2 C6 129.76(13) no
N1 C3 N2 113.16(12) no
S1 C3 N2 111.18(11) no
S1 C3 N1 135.64(12) no
S1 C4 C5 113.73(13) no
N2 C5 C4 111.02(14) no
N2 C6 C2 105.16(11) no
N2 C6 C7 119.84(12) no
C2 C6 C7 134.72(12) no
O1 C7 N3 123.87(12) no
N3 C7 C6 113.59(11) no
O1 C7 C6 122.44(12) no
O2 C8 C9 125.03(13) no
N4 C8 C9 111.00(12) no
O2 C8 N4 123.93(13) no
S2 C9 C8 107.98(11) no
S2 C10 C14 109.17(9) no
S2 C10 N4 103.20(8) no
C11 C10 C14 103.57(11) no
S2 C10 C11 113.03(9) no
N4 C10 C11 113.75(11) no
N4 C10 C14 114.35(10) no
C10 C11 C12 105.27(12) no
C11 C12 C13 105.96(12) no
C12 C13 C14 104.20(12) no
C10 C14 C13 101.77(11) no
C2 C1 H1A 111.3(11) no
C2 C1 H1C 108.5(11) no
H1A C1 H1B 113.3(16) no
C2 C1 H1B 109.3(11) no
H1B C1 H1C 107.4(16) no
H1A C1 H1C 106.8(15) no
C5 C4 H4 129.2(11) no
S1 C4 H4 117.1(11) no
N2 C5 H5 118.8(11) no
C4 C5 H5 130.2(11) no
S2 C9 H9B 107.8(10) no
C8 C9 H9A 106.9(10) no
S2 C9 H9A 111.6(10) no
H9A C9 H9B 112.6(14) no
C8 C9 H9B 109.9(10) no
C10 C11 H11A 106.6(10) no
C10 C11 H11B 111.0(10) no
C12 C11 H11B 115.5(10) no
H11A C11 H11B 106.1(14) no
C12 C11 H11A 112.1(10) no
C11 C12 H12B 110.7(12) no
C13 C12 H12A 111.7(11) no
C13 C12 H12B 111.9(11) no
H12A C12 H12B 106.3(15) no
C11 C12 H12A 110.3(10) no
C12 C13 H13B 114.4(10) no
C14 C13 H13A 113.0(10) no
C12 C13 H13A 113.0(10) no
H13A C13 H13B 105.3(14) no
C14 C13 H13B 107.0(10) no
C10 C14 H14A 112.5(10) no
C10 C14 H14B 108.7(10) no
C13 C14 H14B 108.5(9) no
H14A C14 H14B 109.9(14) no
C13 C14 H14A 115.1(10) no

loop_
_geom_bond_atom_site_label_1
_geom_bond_atom_site_label_2
_geom_bond_distance
_geom_bond_publ_flag
S1 C3 1.7332(16) yes
S1 C4 1.745(2) yes
S2 C9 1.8082(19) yes
S2 C10 1.8458(16) yes
O1 C7 1.2258(17) no
O2 C8 1.2220(18) no
O3 H31 0.86(2) no
O3 H32 0.79(2) no
N1 C2 1.3851(19) yes
N1 C3 1.321(2) yes
N2 C5 1.396(2) yes
N2 C3 1.3616(19) yes
N2 C6 1.3992(18) yes
N3 N4 1.3916(17) yes
N3 C7 1.3775(18) no
N4 C10 1.4659(17) no
N4 C8 1.3529(19) no
N3 H3 0.913(17) no
C1 C2 1.497(2) no
C2 C6 1.383(2) no
C4 C5 1.342(2) no
C6 C7 1.4679(19) no
C8 C9 1.505(2) no
C10 C14 1.5323(19) no
C10 C11 1.541(2) no
C11 C12 1.545(2) no
C12 C13 1.540(3) no
C13 C14 1.530(2) no
C1 H1C 0.948(18) no
C1 H1B 0.977(19) no
C1 H1A 0.994(19) no
C4 H4 0.921(18) no
C5 H5 0.912(18) no
C9 H9A 1.018(18) no
C9 H9B 0.928(19) no
C11 H11A 1.025(17) no
C11 H11B 0.992(18) no
C12 H12B 0.921(18) no
C12 H12A 0.965(18) no
C13 H13A 0.988(17) no
C13 H13B 0.985(18) no
C14 H14B 1.026(17) no
C14 H14A 0.986(18) no

loop_
_geom_contact_atom_site_label_1
_geom_contact_atom_site_label_2
_geom_contact_distance
_geom_contact_site_symmetry_2
_geom_contact_publ_flag
S1 C7 3.588(2) 5_666 no
S1 O3 3.475(2) 5_666 no
S1 C6 3.508(2) 5_666 no
S2 N4 2.6060(16) . no
S1 H9A 3.133(17) 1_565 no
S2 H13B 2.873(17) . no
S2 H14B 3.157(17) 4_646 no
O1 N2 2.852(2) . no
O1 N4 2.6905(19) . no
O1 C5 3.046(2) . no
O1 C8 3.261(2) . no
O1 C14 3.229(2) . no
O1 C9 3.125(3) 7_655 no
O2 O3 2.8197(19) 5_656 no
O2 N3 2.758(2) . no
O2 C7 3.319(2) . no
O3 C4 3.179(2) 5_666 no
O3 S1 3.475(2) 5_666 no
O3 C1 3.400(2) . no
O3 N1 2.767(2) 7_545 no
O3 N3 2.759(2) . no
O3 O2 2.8197(19) 5_656 no
O1 H9B 2.258(19) 7_655 no
O1 H14B 2.888(17) . no
O1 H5 2.571(17) . no
O1 H12B 2.770(18) 4_656 no
O2 H5 2.908(18) 7_645 no
O2 H31 1.98(2) 5_656 no
O2 H3 2.781(18) . no
O3 H3 1.850(17) . no
O3 H4 2.490(17) 5_666 no
O3 H1C 2.699(18) . no
N1 O3 2.767(2) 7_555 no
N1 N2 2.239(2) . no
N2 O1 2.852(2) . no
N2 C13 3.446(2) 4_656 no
N3 O3 2.759(2) . no
N3 O2 2.758(2) . no
N3 C1 3.163(2) . no
N4 O1 2.6905(19) . no
N4 S2 2.6060(16) . no
N1 H13B 2.818(17) 4_656 no
N1 H32 1.98(2) 7_555 no
N3 H1A 2.712(19) . no
N3 H11A 2.585(17) . no
N3 H14B 2.668(17) . no
C1 O3 3.400(2) . no
C1 N3 3.163(2) . no
C2 C4 3.459(3) 5_666 no
C3 C13 3.404(2) 4_656 no
C3 C5 3.349(2) 5_666 no
C4 C2 3.459(3) 5_666 no
C4 C6 3.402(2) 5_666 no
C4 O3 3.179(2) 5_666 no
C5 C3 3.349(2) 5_666 no
C5 O1 3.046(2) . no
C6 C4 3.402(2) 5_666 no
C6 S1 3.508(2) 5_666 no
C7 C14 3.280(2) . no
C7 S1 3.588(2) 5_666 no
C7 O2 3.319(2) . no
C8 O1 3.261(2) . no
C9 O1 3.125(3) 7_645 no
C13 C3 3.404(2) 4_646 no
C13 N2 3.446(2) 4_646 no
C14 O1 3.229(2) . no
C14 C7 3.280(2) . no
C1 H3 2.914(18) . no
C2 H32 2.95(2) 7_555 no
C2 H13B 2.883(17) 4_656 no
C2 H3 2.988(18) . no
C3 H13A 3.087(17) 4_656 no
C3 H32 2.99(2) 7_555 no
C3 H13B 2.886(17) 4_656 no
C4 H9A 2.884(18) 1_565 no
C6 H12B 3.083(18) 4_656 no
C6 H13B 3.052(17) 4_656 no
C7 H5 3.041(18) . no
C7 H14B 2.735(17) . no
C8 H31 3.05(2) 5_656 no
H1A N3 2.712(19) . no
H1C O3 2.699(18) . no
H1C H32 2.54(3) . no
H3 O2 2.781(18) . no
H3 O3 1.850(17) . no
H3 C1 2.914(18) . no
H3 C2 2.988(18) . no
H3 H31 2.45(3) . no
H3 H32 2.29(3) . no
H4 O3 2.490(17) 5_666 no
H5 O2 2.908(18) 7_655 no
H5 H9B 2.52(2) 7_655 no
H5 C7 3.041(18) . no
H5 O1 2.571(17) . no
H9A S1 3.133(17) 1_545 no
H9A C4 2.884(18) 1_545 no
H9A H13A 2.35(2) 4_646 no
H9B O1 2.258(19) 7_645 no
H9B H5 2.52(2) 7_645 no
H11A N3 2.585(17) . no
H12B O1 2.770(18) 4_646 no
H12B C6 3.083(18) 4_646 no
H13A H9A 2.35(2) 4_656 no
H13A C3 3.087(17) 4_646 no
H13B S2 2.873(17) . no
H13B C3 2.886(17) 4_646 no
H13B C6 3.052(17) 4_646 no
H13B N1 2.818(17) 4_646 no
H13B C2 2.883(17) 4_646 no
H14B O1 2.888(17) . no
H14B S2 3.157(17) 4_656 no
H14B N3 2.668(17) . no
H14B C7 2.735(17) . no
H31 H3 2.45(3) . no
H31 O2 1.98(2) 5_656 no
H31 C8 3.05(2) 5_656 no
H32 H1C 2.54(3) . no
H32 H3 2.29(3) . no
H32 N1 1.98(2) 7_545 no
H32 C2 2.95(2) 7_545 no
H32 C3 2.99(2) 7_545 no

loop_
_geom_hbond_atom_site_label_D
_geom_hbond_atom_site_label_H
_geom_hbond_atom_site_label_A
_geom_hbond_site_symmetry_A
_geom_hbond_distance_DH
_geom_hbond_distance_HA
_geom_hbond_distance_DA
_geom_hbond_angle_DHA
_geom_hbond_publ_flag
N3 H3 O3 . 0.913(17) 1.850(17) 2.759(2) 174.0(17) yes
O3 H31 O2 5_656 0.86(2) 1.98(2) 2.8197(19) 167.1(19) yes
O3 H32 N1 7_545 0.79(2) 1.98(2) 2.767(2) 176(2) yes

loop_
_geom_torsion_atom_site_label_1
_geom_torsion_atom_site_label_2
_geom_torsion_atom_site_label_3
_geom_torsion_atom_site_label_4
_geom_torsion
_geom_torsion_publ_flag
C3 S1 C4 C5 -0.02(12) no
C4 S1 C3 N2 0.17(10) no
C4 S1 C3 N1 178.87(15) no
C9 S2 C10 C11 111.17(10) no
C9 S2 C10 C14 -134.14(10) no
C9 S2 C10 N4 -12.14(10) no
C10 S2 C9 C8 13.87(12) no
C2 N1 C3 N2 -0.52(15) no
C2 N1 C3 S1 -179.20(12) no
C3 N1 C2 C1 177.80(13) no
C3 N1 C2 C6 -0.26(15) no
C6 N2 C5 C4 179.73(14) no
C6 N2 C3 N1 1.07(14) no
C5 N2 C6 C7 4.5(2) no
C5 N2 C3 N1 -179.29(11) no
C3 N2 C5 C4 0.26(16) no
C3 N2 C6 C7 -176.00(11) no
C3 N2 C6 C2 -1.15(13) no
C5 N2 C6 C2 179.35(14) no
C6 N2 C3 S1 -179.91(8) no
C5 N2 C3 S1 -0.28(13) no
N4 N3 C7 O1 3.27(18) no
C7 N3 N4 C8 -87.27(15) no
N4 N3 C7 C6 -173.10(10) no
C7 N3 N4 C10 96.40(14) no
C8 N4 C10 S2 8.05(15) no
C10 N4 C8 C9 2.08(18) no
N3 N4 C10 C11 61.52(14) no
N3 N4 C10 S2 -175.64(9) no
C8 N4 C10 C14 126.50(14) no
C8 N4 C10 C11 -114.78(14) no
C10 N4 C8 O2 179.64(13) no
N3 N4 C8 O2 3.5(2) no
N3 N4 C10 C14 -57.19(16) no
N3 N4 C8 C9 -174.09(12) no
C1 C2 C6 C7 -3.2(3) no
C1 C2 C6 N2 -176.91(14) no
N1 C2 C6 C7 174.60(13) no
N1 C2 C6 N2 0.89(15) no
S1 C4 C5 N2 -0.12(17) no
N2 C6 C7 N3 -164.32(11) no
C2 C6 C7 N3 22.7(2) no
C2 C6 C7 O1 -153.75(15) no
N2 C6 C7 O1 19.25(18) no
N4 C8 C9 S2 -11.53(16) no
O2 C8 C9 S2 170.95(13) no
C11 C10 C14 C13 42.92(13) no
N4 C10 C14 C13 167.26(12) no
N4 C10 C11 C12 -153.44(11) no
S2 C10 C11 C12 89.30(12) no
S2 C10 C14 C13 -77.74(12) no
C14 C10 C11 C12 -28.71(13) no
C10 C11 C12 C13 3.50(15) no
C11 C12 C13 C14 23.08(16) no
C12 C13 C14 C10 -40.72(14) no

loop_
_cod_related_entry_id
_cod_related_entry_database
_cod_related_entry_code
1 ChemSpider 21129121
